data_4077291
loop_
_publ_author_name
'Mindiola, Daniel J.'
'Cummins, Christopher C.'

_publ_section_title
;
 Probing the Niobium Metallaaziridine Functionality
;
_journal_issue 17
_journal_name_full Organometallics
_journal_page_first 3626
_journal_paper_doi 10.1021/om010089x
_journal_volume 20
_journal_year 2001
_chemical_formula_sum 'C35.5 H57 B N3 Nb'
_chemical_formula_weight 629.56
_chemical_name_systematic
; 
 ? 
;
_space_group_IT_number 14
_symmetry_cell_setting monoclinic
_symmetry_space_group_name_Hall '-P 2ybc'
_symmetry_space_group_name_H-M 'P 1 21/c 1'
_atom_sites_solution_hydrogens geom
_atom_sites_solution_primary direct
_atom_sites_solution_secondary difmap
_audit_creation_method SHELXL
_cell_angle_alpha 90.00
_cell_angle_beta 92.213(7)
_cell_angle_gamma 90.00
_cell_formula_units_Z 8
_cell_length_a 23.732(9)
_cell_length_b 16.341(6)
_cell_length_c 19.376(7)
_cell_measurement_temperature 183(2)
_cell_volume 7508(5)
_computing_cell_refinement 'Siemens XSCANS'
_computing_data_collection 'Siemens XSCANS'
_computing_data_reduction 'Siemens SHELXTL'
_computing_molecular_graphics 'Siemens SHELXTL'
_computing_publication_material 'Siemens SHELXTL'
_computing_structure_refinement 'SHELXL-93 (Sheldrick, 1993)'
_computing_structure_solution 'SHELXS-86 (Sheldrick, 1990)'
_diffrn_ambient_temperature 183(2)
_diffrn_measurement_device 'Siemens P4'
_diffrn_measurement_method '\w scans'
_diffrn_radiation_monochromator graphite
_diffrn_radiation_source 'fine-focus sealed tube'
_diffrn_radiation_type MoK\a
_diffrn_radiation_wavelength 0.71073
_diffrn_reflns_av_R_equivalents 0.0626
_diffrn_reflns_av_sigmaI/netI 0.0510
_diffrn_reflns_limit_h_max 22
_diffrn_reflns_limit_h_min -26
_diffrn_reflns_limit_k_max 18
_diffrn_reflns_limit_k_min -18
_diffrn_reflns_limit_l_max 19
_diffrn_reflns_limit_l_min -21
_diffrn_reflns_number 29454
_diffrn_reflns_theta_max 23.35
_diffrn_reflns_theta_min 2.24
_exptl_absorpt_coefficient_mu 0.345
_exptl_absorpt_correction_T_max 0.8941
_exptl_absorpt_correction_T_min 0.5947
_exptl_absorpt_correction_type empirical
_exptl_crystal_density_diffrn 1.114
_exptl_crystal_F_000 2696
_exptl_crystal_size_max 0.57
_exptl_crystal_size_mid 0.25
_exptl_crystal_size_min 0.21
_refine_diff_density_max 0.437
_refine_diff_density_min -0.361
_refine_diff_density_rms 0.059
_refine_ls_extinction_coef 0.00070(13)
_refine_ls_extinction_expression Fc^*^=kFc[1+0.001xFc^2^\l^3^/sin(2\q)]^-1/4^
_refine_ls_extinction_method SHELXL
_refine_ls_goodness_of_fit_all 1.011
_refine_ls_goodness_of_fit_obs 1.055
_refine_ls_matrix_type full
_refine_ls_number_parameters 763
_refine_ls_number_reflns 10779
_refine_ls_number_restraints 0
_refine_ls_restrained_S_all 1.011
_refine_ls_restrained_S_obs 1.055
_refine_ls_R_factor_all 0.0536
_refine_ls_R_factor_obs 0.0372
_refine_ls_shift/esd_max 0.025
_refine_ls_shift/esd_mean 0.001
_refine_ls_structure_factor_coef Fsqd
_refine_ls_weighting_details 'w=1/[\s^2^(Fo^2^)+(0.0606P)^2^+1.9912P] where P=(Fo^2^+2Fc^2^)/3'
_refine_ls_weighting_scheme calc
_refine_ls_wR_factor_all 0.1054
_refine_ls_wR_factor_obs 0.0966
_reflns_number_observed 8462
_reflns_number_total 10779
_reflns_observed_criterion >2sigma(I)
_cod_data_source_file om010089x.cif
_cod_data_source_block 99245
_cod_depositor_comments
;
The following automatic conversions were performed:

'_symmetry_cell_setting' value 'Monoclinic' changed to 'monoclinic'
according to /home/saulius/struct/CIF-dictionaries/cif_core.dic
dictionary named 'cif_core.dic' version 2.4.2 from 2011-04-26.

Automatic conversion script
Id: cif_fix_values 1715 2011-07-08 13:25:40Z adriana 

The following automatic conversions were performed:

'_refine_ls_weighting_scheme' value 'calc
w=1/[\s^2^(Fo^2^)+(0.0606P)^2^+1.9912P] where P=(Fo^2^+2Fc^2^)/3' was
changed to 'calc'. New tag '_refine_ls_weighting_details' was
created. The value of the new tag was set to
'w=1/[\s^2^(Fo^2^)+(0.0606P)^2^+1.9912P] where P=(Fo^2^+2Fc^2^)/3'.

Automatic conversion script
Id: cif_fix_values 3143 2015-03-26 13:38:13Z robertas 
;
_cod_original_cell_volume 7508.6(48)
_cod_original_sg_symbol_H-M P2(1)/c
_cod_original_formula_sum 'C35.50 H57 B N3 Nb'
_cod_database_code 4077291

loop_
_symmetry_equiv_pos_as_xyz
'x, y, z'
'-x, y+1/2, -z+1/2'
'-x, -y, -z'
'x, -y-1/2, z-1/2'

loop_
_atom_site_aniso_label
_atom_site_aniso_U_11
_atom_site_aniso_U_22
_atom_site_aniso_U_33
_atom_site_aniso_U_23
_atom_site_aniso_U_13
_atom_site_aniso_U_12
Nb2 0.0230(2) 0.0326(2) 0.0292(2) -0.00124(12) 0.00243(11) -0.00162(12)
Nb1 0.0241(2) 0.0249(2) 0.0330(2) 0.00156(12) 0.00238(12) -0.00182(12)
C26 0.030(2) 0.033(2) 0.038(2) -0.0016(15) 0.0066(14) -0.0004(15)
C31 0.037(2) 0.018(2) 0.033(2) 0.0025(13) 0.0050(14) 0.0000(14)
C61 0.027(2) 0.026(2) 0.034(2) 0.0037(14) 0.0034(14) 0.0042(14)
C67 0.027(2) 0.049(2) 0.026(2) -0.0021(15) 0.0007(14) 0.002(2)
C32 0.039(2) 0.027(2) 0.032(2) 0.0024(14) -0.0008(15) -0.0040(15)
C36 0.041(2) 0.028(2) 0.037(2) -0.0001(14) -0.002(2) -0.0082(15)
C21 0.034(2) 0.029(2) 0.037(2) -0.0061(15) 0.0071(15) -0.0020(15)
C17 0.026(2) 0.038(2) 0.042(2) 0.0010(15) 0.0035(14) 0.0009(15)
C33 0.036(2) 0.034(2) 0.046(2) 0.007(2) 0.006(2) -0.001(2)
C27 0.043(2) 0.028(2) 0.053(2) 0.000(2) 0.018(2) -0.005(2)
C41 0.035(2) 0.030(2) 0.027(2) -0.0025(14) 0.0059(14) 0.0029(14)
C25 0.043(2) 0.033(2) 0.041(2) -0.001(2) 0.016(2) 0.000(2)
C52 0.029(2) 0.033(2) 0.042(2) 0.001(2) 0.0050(15) -0.0012(15)
C11 0.026(2) 0.026(2) 0.048(2) 0.000(2) -0.0008(15) 0.0013(14)
C42 0.036(2) 0.036(2) 0.038(2) -0.003(2) 0.0020(15) 0.001(2)
C37 0.039(2) 0.030(2) 0.049(2) 0.002(2) 0.010(2) 0.002(2)
C15 0.029(2) 0.040(2) 0.099(3) 0.008(2) -0.007(2) -0.002(2)
C12 0.039(2) 0.038(2) 0.047(2) 0.002(2) -0.002(2) 0.002(2)
C22 0.034(2) 0.034(2) 0.040(2) -0.0010(15) 0.0036(15) 0.001(2)
C62 0.036(2) 0.035(2) 0.035(2) 0.0031(15) 0.0031(15) 0.006(2)
C24 0.042(2) 0.037(2) 0.051(2) -0.008(2) 0.016(2) -0.012(2)
C45 0.051(2) 0.042(2) 0.034(2) 0.003(2) 0.008(2) 0.015(2)
C19 0.039(2) 0.042(2) 0.055(2) 0.014(2) 0.014(2) 0.000(2)
C66 0.031(2) 0.029(2) 0.038(2) 0.0010(14) 0.0046(15) 0.0024(14)
C16 0.032(2) 0.034(2) 0.061(2) 0.002(2) 0.001(2) -0.001(2)
C69 0.037(2) 0.055(2) 0.038(2) -0.009(2) -0.003(2) -0.001(2)
C23 0.034(2) 0.043(2) 0.046(2) -0.011(2) 0.007(2) -0.006(2)
C65 0.028(2) 0.031(2) 0.052(2) -0.003(2) -0.003(2) 0.0004(15)
C651 0.037(2) 0.055(2) 0.066(3) -0.009(2) -0.008(2) -0.004(2)
C55 0.033(2) 0.052(2) 0.044(2) 0.008(2) 0.004(2) -0.005(2)
C64 0.025(2) 0.035(2) 0.066(3) 0.008(2) 0.012(2) 0.002(2)
C29 0.043(2) 0.045(2) 0.087(3) 0.004(2) 0.028(2) 0.005(2)
C34 0.051(2) 0.034(2) 0.041(2) 0.005(2) 0.016(2) -0.003(2)
C46 0.032(2) 0.043(2) 0.033(2) -0.001(2) 0.0052(14) 0.005(2)
C63 0.037(2) 0.033(2) 0.050(2) 0.006(2) 0.016(2) 0.004(2)
C57 0.048(2) 0.035(2) 0.043(2) 0.003(2) 0.014(2) 0.008(2)
C56 0.033(2) 0.042(2) 0.042(2) -0.001(2) -0.002(2) -0.005(2)
C49 0.064(3) 0.063(3) 0.033(2) -0.003(2) -0.003(2) -0.007(2)
C631 0.056(2) 0.066(3) 0.058(2) 0.006(2) 0.027(2) 0.004(2)
C35 0.060(2) 0.029(2) 0.034(2) 0.0010(15) 0.007(2) -0.002(2)
C13 0.057(3) 0.047(2) 0.065(3) 0.001(2) -0.017(2) 0.002(2)
C51 0.027(2) 0.032(2) 0.036(2) 0.0018(14) 0.0039(14) 0.0036(14)
C43 0.050(2) 0.036(2) 0.043(2) -0.002(2) 0.010(2) -0.004(2)
C351 0.090(3) 0.065(3) 0.035(2) -0.005(2) 0.010(2) -0.020(2)
C39 0.059(3) 0.042(2) 0.068(3) 0.008(2) -0.001(2) 0.015(2)
C53 0.037(2) 0.045(2) 0.040(2) 0.000(2) 0.000(2) 0.002(2)
C54 0.041(2) 0.059(2) 0.032(2) 0.009(2) 0.009(2) -0.001(2)
C48 0.065(3) 0.060(3) 0.041(2) 0.003(2) 0.020(2) 0.018(2)
C331 0.040(2) 0.066(3) 0.060(2) 0.009(2) 0.008(2) -0.007(2)
C68 0.049(2) 0.064(3) 0.030(2) 0.000(2) 0.001(2) 0.015(2)
C47 0.043(2) 0.036(2) 0.029(2) 0.0003(14) 0.0070(15) 0.002(2)
C18 0.039(2) 0.047(2) 0.042(2) -0.003(2) 0.005(2) 0.002(2)
C59 0.047(2) 0.053(2) 0.058(2) 0.010(2) 0.015(2) 0.015(2)
C44 0.065(3) 0.036(2) 0.041(2) 0.004(2) 0.014(2) 0.005(2)
C14 0.047(3) 0.051(3) 0.093(3) 0.006(2) -0.032(2) -0.001(2)
C58 0.082(3) 0.039(2) 0.070(3) -0.012(2) 0.020(2) 0.001(2)
C38 0.076(3) 0.043(2) 0.066(3) -0.016(2) 0.000(2) 0.011(2)
C531 0.060(3) 0.074(3) 0.045(2) -0.004(2) -0.006(2) -0.013(2)
C251 0.063(3) 0.043(2) 0.055(2) 0.009(2) 0.010(2) -0.003(2)
C551 0.052(3) 0.097(4) 0.063(3) 0.024(3) 0.001(2) -0.033(2)
C28 0.078(3) 0.057(3) 0.047(2) -0.005(2) 0.023(2) -0.009(2)
C451 0.065(3) 0.075(3) 0.058(3) 0.023(2) 0.008(2) 0.030(2)
C151 0.030(2) 0.070(3) 0.148(5) 0.023(3) -0.003(3) -0.008(2)
C431 0.065(3) 0.052(3) 0.078(3) 0.011(2) 0.008(2) -0.019(2)
C231 0.047(2) 0.072(3) 0.076(3) -0.006(2) -0.002(2) -0.013(2)
C131 0.097(4) 0.101(4) 0.060(3) 0.006(3) -0.031(3) 0.012(3)
C5S 0.163(8) 0.193(10) 0.204(10) -0.084(8) 0.054(7) -0.025(7)
C3S 0.218(12) 0.451(25) 0.191(12) -0.139(14) 0.107(10) -0.150(14)
C4S 0.282(16) 0.330(20) 0.246(15) -0.088(15) 0.142(13) -0.110(15)
C1S 0.400(24) 0.509(31) 0.318(20) -0.231(21) 0.233(18) -0.284(23)
C2S 0.295(18) 0.521(32) 0.200(13) 0.014(16) 0.145(12) -0.090(19)
N6 0.0255(14) 0.037(2) 0.0268(13) -0.0022(11) 0.0029(11) -0.0025(12)
N3 0.0315(14) 0.0287(15) 0.0345(15) -0.0005(12) 0.0020(12) -0.0016(12)
N4 0.0308(14) 0.035(2) 0.0283(14) 0.0011(12) 0.0032(11) 0.0004(12)
N2 0.0316(15) 0.0268(15) 0.0385(15) 0.0004(12) 0.0054(12) -0.0023(12)
N1 0.0272(14) 0.035(2) 0.035(2) 0.0017(12) -0.0002(12) -0.0023(12)
N5 0.0290(14) 0.036(2) 0.0340(15) 0.0025(12) 0.0050(11) 0.0005(12)
B2 0.028(2) 0.064(3) 0.054(3) -0.005(2) 0.001(2) -0.009(2)
B1 0.034(2) 0.043(3) 0.047(3) 0.008(2) -0.005(2) -0.004(2)

loop_
_atom_site_label
_atom_site_type_symbol
_atom_site_fract_x
_atom_site_fract_y
_atom_site_fract_z
_atom_site_U_iso_or_equiv
_atom_site_thermal_displace_type
_atom_site_occupancy
_atom_site_calc_flag
_atom_site_refinement_flags
Nb2 Nb 0.113146(11) 0.16688(2) -0.001742(14) 0.02823(10) Uani 1 d .
Nb1 Nb 0.414218(11) -0.20845(2) 0.424179(14) 0.02732(10) Uani 1 d .
C26 C 0.41889(13) -0.4300(2) 0.4195(2) 0.0335(8) Uani 1 d .
H26A H 0.45352(13) -0.4202(2) 0.4444(2) 0.040 Uiso 1 calc R
C31 C 0.46379(13) -0.0876(2) 0.3331(2) 0.0296(7) Uani 1 d .
C61 C 0.22793(12) 0.2092(2) -0.0771(2) 0.0290(7) Uani 1 d .
C67 C 0.12459(13) 0.1764(2) -0.1126(2) 0.0341(8) Uani 1 d .
C32 C 0.51846(13) -0.0670(2) 0.3551(2) 0.0325(7) Uani 1 d .
H32A H 0.52690(13) -0.0593(2) 0.4030(2) 0.039 Uiso 1 calc R
C36 C 0.45214(14) -0.0988(2) 0.2630(2) 0.0353(8) Uani 1 d .
H36A H 0.41493(14) -0.1128(2) 0.2475(2) 0.042 Uiso 1 calc R
C21 C 0.39980(13) -0.3739(2) 0.3696(2) 0.0330(7) Uani 1 d .
C17 C 0.34594(13) -0.2275(2) 0.4948(2) 0.0351(8) Uani 1 d .
C33 C 0.56081(14) -0.0576(2) 0.3086(2) 0.0385(8) Uani 1 d .
C27 C 0.47644(14) -0.2991(2) 0.3108(2) 0.0412(8) Uani 1 d .
H27A H 0.49276(14) -0.2427(2) 0.3106(2) 0.049 Uiso 1 calc R
C41 C 0.12533(13) 0.3471(2) 0.0187(2) 0.0306(7) Uani 1 d .
C25 C 0.38849(14) -0.4993(2) 0.4334(2) 0.0385(8) Uani 1 d .
C52 C 0.17835(13) 0.0799(2) 0.1672(2) 0.0345(8) Uani 1 d .
H52A H 0.20850(13) 0.1161(2) 0.1583(2) 0.041 Uiso 1 calc R
C11 C 0.27969(13) -0.2050(2) 0.3892(2) 0.0335(8) Uani 1 d .
C42 C 0.17836(14) 0.3829(2) 0.0145(2) 0.0367(8) Uani 1 d .
H42A H 0.21012(14) 0.3564(2) 0.0359(2) 0.044 Uiso 1 calc R
C37 C 0.38704(14) -0.0254(2) 0.3987(2) 0.0389(8) Uani 1 d .
H37A H 0.35292(14) -0.0445(2) 0.4228(2) 0.047 Uiso 1 calc R
C15 C 0.17797(15) -0.2150(2) 0.3815(3) 0.0563(11) Uani 1 d .
C12 C 0.27963(15) -0.1854(2) 0.3195(2) 0.0414(8) Uani 1 d .
H12A H 0.31440(15) -0.1755(2) 0.2983(2) 0.050 Uiso 1 calc R
C22 C 0.34930(13) -0.3892(2) 0.3332(2) 0.0359(8) Uani 1 d .
H22A H 0.33589(13) -0.3514(2) 0.2992(2) 0.043 Uiso 1 calc R
C62 C 0.25059(14) 0.2158(2) -0.1418(2) 0.0353(8) Uani 1 d .
H62A H 0.22736(14) 0.2062(2) -0.1820(2) 0.042 Uiso 1 calc R
C24 C 0.33813(14) -0.5134(2) 0.3960(2) 0.0429(9) Uani 1 d .
H24A H 0.31699(14) -0.5613(2) 0.4050(2) 0.051 Uiso 1 calc R
C45 C 0.0850(2) 0.4593(2) -0.0476(2) 0.0425(9) Uani 1 d .
C19 C 0.33283(15) -0.3130(2) 0.5204(2) 0.0451(9) Uani 1 d .
H19A H 0.33869(15) -0.3526(2) 0.4834(2) 0.068 Uiso 1 calc R
H19B H 0.29351(15) -0.3153(2) 0.5339(2) 0.068 Uiso 1 calc R
H19C H 0.35783(15) -0.3261(2) 0.5603(2) 0.068 Uiso 1 calc R
C66 C 0.26265(13) 0.2228(2) -0.0187(2) 0.0327(8) Uani 1 d .
H66A H 0.24778(13) 0.2164(2) 0.0258(2) 0.039 Uiso 1 calc R
C16 C 0.22839(14) -0.2193(2) 0.4200(2) 0.0426(9) Uani 1 d .
H16A H 0.22801(14) -0.2321(2) 0.4678(2) 0.051 Uiso 1 calc R
C69 C 0.12308(14) 0.0973(2) -0.1528(2) 0.0430(9) Uani 1 d .
H69A H 0.14017(14) 0.0536(2) -0.1243(2) 0.065 Uiso 1 calc R
H69B H 0.14421(14) 0.1038(2) -0.1949(2) 0.065 Uiso 1 calc R
H69C H 0.08387(14) 0.0830(2) -0.1652(2) 0.065 Uiso 1 calc R
C23 C 0.31823(14) -0.4592(2) 0.3461(2) 0.0406(8) Uani 1 d .
C65 C 0.31887(13) 0.2456(2) -0.0244(2) 0.0371(8) Uani 1 d .
C651 C 0.35437(15) 0.2640(2) 0.0401(2) 0.0528(10) Uani 1 d .
H65A H 0.33170(15) 0.2561(2) 0.0808(2) 0.079 Uiso 1 calc R
H65B H 0.36750(15) 0.3209(2) 0.0387(2) 0.079 Uiso 1 calc R
H65C H 0.38694(15) 0.2271(2) 0.0427(2) 0.079 Uiso 1 calc R
C55 C 0.08948(14) -0.0252(2) 0.1922(2) 0.0430(9) Uani 1 d .
C64 C 0.34034(14) 0.2518(2) -0.0896(2) 0.0419(9) Uani 1 d .
H64A H 0.37864(14) 0.2670(2) -0.0941(2) 0.050 Uiso 1 calc R
C29 C 0.5242(2) -0.3571(2) 0.3334(2) 0.0580(11) Uani 1 d .
H29A H 0.5372(2) -0.3437(2) 0.3807(2) 0.087 Uiso 1 calc R
H29B H 0.5555(2) -0.3511(2) 0.3023(2) 0.087 Uiso 1 calc R
H29C H 0.5104(2) -0.4136(2) 0.3318(2) 0.087 Uiso 1 calc R
C34 C 0.54760(15) -0.0690(2) 0.2390(2) 0.0421(9) Uani 1 d .
H34A H 0.57628(15) -0.0622(2) 0.2066(2) 0.051 Uiso 1 calc R
C46 C 0.07879(13) 0.3862(2) -0.0123(2) 0.0361(8) Uani 1 d .
H46A H 0.04239(13) 0.3626(2) -0.0092(2) 0.043 Uiso 1 calc R
C63 C 0.30700(14) 0.2362(2) -0.1483(2) 0.0396(8) Uani 1 d .
C57 C 0.19588(14) 0.0191(2) 0.0089(2) 0.0416(8) Uani 1 d .
H57A H 0.20444(14) 0.0441(2) -0.0366(2) 0.050 Uiso 1 calc R
C56 C 0.09954(13) 0.0003(2) 0.1257(2) 0.0391(8) Uani 1 d .
H56A H 0.07552(13) -0.0179(2) 0.0885(2) 0.047 Uiso 1 calc R
C49 C 0.1652(2) 0.3030(3) 0.1654(2) 0.0534(10) Uani 1 d .
H49A H 0.1978(2) 0.2708(3) 0.1518(2) 0.080 Uiso 1 calc R
H49B H 0.1610(2) 0.2981(3) 0.2154(2) 0.080 Uiso 1 calc R
H49C H 0.1709(2) 0.3605(3) 0.1534(2) 0.080 Uiso 1 calc R
C631 C 0.3317(2) 0.2417(3) -0.2188(2) 0.0591(11) Uani 1 d .
H63A H 0.3025(2) 0.2288(3) -0.2543(2) 0.089 Uiso 1 calc R
H63B H 0.3628(2) 0.2026(3) -0.2218(2) 0.089 Uiso 1 calc R
H63C H 0.3458(2) 0.2973(3) -0.2262(2) 0.089 Uiso 1 calc R
C35 C 0.4937(2) -0.0900(2) 0.2154(2) 0.0410(8) Uani 1 d .
C13 C 0.2293(2) -0.1802(2) 0.2801(2) 0.0569(11) Uani 1 d .
C51 C 0.14411(12) 0.0520(2) 0.1126(2) 0.0318(7) Uani 1 d .
C43 C 0.18585(15) 0.4554(2) -0.0198(2) 0.0428(9) Uani 1 d .
C351 C 0.4800(2) -0.1033(3) 0.1400(2) 0.0632(12) Uani 1 d .
H35A H 0.4401(2) -0.1175(3) 0.1334(2) 0.095 Uiso 1 calc R
H35B H 0.5032(2) -0.1480(3) 0.1230(2) 0.095 Uiso 1 calc R
H35C H 0.4879(2) -0.0531(3) 0.1144(2) 0.095 Uiso 1 calc R
C39 C 0.3661(2) 0.0227(2) 0.3359(2) 0.0565(10) Uani 1 d .
H39A H 0.3450(2) -0.0136(2) 0.3041(2) 0.085 Uiso 1 calc R
H39B H 0.3984(2) 0.0458(2) 0.3125(2) 0.085 Uiso 1 calc R
H39C H 0.3415(2) 0.0671(2) 0.3505(2) 0.085 Uiso 1 calc R
C53 C 0.16946(14) 0.0558(2) 0.2342(2) 0.0405(8) Uani 1 d .
C54 C 0.12451(14) 0.0035(2) 0.2454(2) 0.0439(9) Uani 1 d .
H54A H 0.11766(14) -0.0131(2) 0.2913(2) 0.053 Uiso 1 calc R
C48 C 0.0600(2) 0.3188(3) 0.1469(2) 0.0549(11) Uani 1 d .
H48A H 0.0268(2) 0.2967(3) 0.1217(2) 0.082 Uiso 1 calc R
H48B H 0.0649(2) 0.3765(3) 0.1346(2) 0.082 Uiso 1 calc R
H48C H 0.0550(2) 0.3141(3) 0.1967(2) 0.082 Uiso 1 calc R
C331 C 0.62017(14) -0.0345(3) 0.3326(2) 0.0551(10) Uani 1 d .
H33A H 0.64405(14) -0.0306(3) 0.2925(2) 0.083 Uiso 1 calc R
H33B H 0.63532(14) -0.0764(3) 0.3644(2) 0.083 Uiso 1 calc R
H33C H 0.61957(14) 0.0184(3) 0.3563(2) 0.083 Uiso 1 calc R
C68 C 0.0994(2) 0.2491(2) -0.1507(2) 0.0478(9) Uani 1 d .
H68A H 0.1021(2) 0.2976(2) -0.1210(2) 0.072 Uiso 1 calc R
H68B H 0.0597(2) 0.2380(2) -0.1630(2) 0.072 Uiso 1 calc R
H68C H 0.1200(2) 0.2588(2) -0.1928(2) 0.072 Uiso 1 calc R
C47 C 0.11189(14) 0.2709(2) 0.1276(2) 0.0359(8) Uani 1 d .
H47A H 0.10634(14) 0.2132(2) 0.1430(2) 0.043 Uiso 1 calc R
C18 C 0.33805(15) -0.1620(2) 0.5487(2) 0.0430(9) Uani 1 d .
H18A H 0.34713(15) -0.1084(2) 0.5293(2) 0.064 Uiso 1 calc R
H18B H 0.36312(15) -0.1729(2) 0.5890(2) 0.064 Uiso 1 calc R
H18C H 0.29881(15) -0.1621(2) 0.5627(2) 0.064 Uiso 1 calc R
C59 C 0.25186(15) 0.0105(2) 0.0492(2) 0.0525(10) Uani 1 d .
H59A H 0.26777(15) 0.0649(2) 0.0585(2) 0.079 Uiso 1 calc R
H59B H 0.27806(15) -0.0214(2) 0.0220(2) 0.079 Uiso 1 calc R
H59C H 0.24582(15) -0.0176(2) 0.0930(2) 0.079 Uiso 1 calc R
C44 C 0.1388(2) 0.4934(2) -0.0511(2) 0.0469(9) Uani 1 d .
H44A H 0.1435(2) 0.5434(2) -0.0752(2) 0.056 Uiso 1 calc R
C14 C 0.1792(2) -0.1951(3) 0.3128(3) 0.0642(12) Uani 1 d .
H14A H 0.1446(2) -0.1915(3) 0.2866(3) 0.077 Uiso 1 calc R
C58 C 0.1697(2) -0.0641(2) -0.0066(2) 0.0635(11) Uani 1 d .
H58A H 0.1338(2) -0.0567(2) -0.0326(2) 0.095 Uiso 1 calc R
H58B H 0.1631(2) -0.0927(2) 0.0368(2) 0.095 Uiso 1 calc R
H58C H 0.1953(2) -0.0965(2) -0.0342(2) 0.095 Uiso 1 calc R
C38 C 0.4199(2) 0.0294(2) 0.4489(2) 0.0615(11) Uani 1 d .
H38A H 0.4330(2) -0.0027(2) 0.4891(2) 0.092 Uiso 1 calc R
H38B H 0.3954(2) 0.0738(2) 0.4640(2) 0.092 Uiso 1 calc R
H38C H 0.4524(2) 0.0525(2) 0.4262(2) 0.092 Uiso 1 calc R
C531 C 0.2088(2) 0.0822(3) 0.2926(2) 0.0602(11) Uani 1 d .
H53A H 0.1959(2) 0.0595(3) 0.3360(2) 0.090 Uiso 1 calc R
H53B H 0.2093(2) 0.1421(3) 0.2954(2) 0.090 Uiso 1 calc R
H53C H 0.2469(2) 0.0622(3) 0.2844(2) 0.090 Uiso 1 calc R
C251 C 0.4082(2) -0.5573(2) 0.4896(2) 0.0534(10) Uani 1 d .
H25A H 0.3815(2) -0.6029(2) 0.4922(2) 0.080 Uiso 1 calc R
H25B H 0.4102(2) -0.5282(2) 0.5339(2) 0.080 Uiso 1 calc R
H25C H 0.4456(2) -0.5784(2) 0.4794(2) 0.080 Uiso 1 calc R
C551 C 0.0415(2) -0.0834(3) 0.2058(2) 0.0707(13) Uani 1 d .
H55A H 0.0406(2) -0.0948(3) 0.2554(2) 0.106 Uiso 1 calc R
H55B H 0.0471(2) -0.1347(3) 0.1807(2) 0.106 Uiso 1 calc R
H55C H 0.0057(2) -0.0585(3) 0.1900(2) 0.106 Uiso 1 calc R
C28 C 0.4546(2) -0.3168(3) 0.2378(2) 0.0601(11) Uani 1 d .
H28A H 0.4241(2) -0.2785(3) 0.2252(2) 0.090 Uiso 1 calc R
H28B H 0.4402(2) -0.3730(3) 0.2351(2) 0.090 Uiso 1 calc R
H28C H 0.4853(2) -0.3103(3) 0.2058(2) 0.090 Uiso 1 calc R
C451 C 0.0349(2) 0.5011(3) -0.0832(2) 0.0660(12) Uani 1 d .
H45A H 0.0474(2) 0.5517(3) -0.1053(2) 0.099 Uiso 1 calc R
H45B H 0.0069(2) 0.5143(3) -0.0491(2) 0.099 Uiso 1 calc R
H45C H 0.0180(2) 0.4646(3) -0.1184(2) 0.099 Uiso 1 calc R
C151 C 0.1224(2) -0.2314(3) 0.4160(3) 0.083(2) Uani 1 d .
H15A H 0.1299(2) -0.2445(3) 0.4649(3) 0.124 Uiso 1 calc R
H15B H 0.1031(2) -0.2776(3) 0.3931(3) 0.124 Uiso 1 calc R
H15C H 0.0984(2) -0.1826(3) 0.4123(3) 0.124 Uiso 1 calc R
C431 C 0.2442(2) 0.4910(3) -0.0254(2) 0.0647(12) Uani 1 d .
H43A H 0.2418(2) 0.5425(3) -0.0514(2) 0.097 Uiso 1 calc R
H43B H 0.2681(2) 0.4523(3) -0.0494(2) 0.097 Uiso 1 calc R
H43C H 0.2605(2) 0.5016(3) 0.0210(2) 0.097 Uiso 1 calc R
C231 C 0.2626(2) -0.4744(3) 0.3076(2) 0.0648(12) Uani 1 d .
H23A H 0.2552(2) -0.4300(3) 0.2744(2) 0.097 Uiso 1 calc R
H23B H 0.2323(2) -0.4764(3) 0.3404(2) 0.097 Uiso 1 calc R
H23C H 0.2643(2) -0.5266(3) 0.2828(2) 0.097 Uiso 1 calc R
C131 C 0.2303(2) -0.1583(3) 0.2048(2) 0.087(2) Uani 1 d .
H13A H 0.2694(2) -0.1502(3) 0.1917(2) 0.130 Uiso 1 calc R
H13B H 0.2089(2) -0.1077(3) 0.1964(2) 0.130 Uiso 1 calc R
H13C H 0.2133(2) -0.2027(3) 0.1771(2) 0.130 Uiso 1 calc R
C5S C 0.0267(4) -0.3663(6) 0.2827(5) 0.185(4) Uani 1 d .
H5SA H 0.0247(4) -0.4077(6) 0.3191(5) 0.278 Uiso 1 calc R
H5SB H -0.0092(4) -0.3645(6) 0.2561(5) 0.278 Uiso 1 calc R
H5SC H 0.0343(4) -0.3126(6) 0.3036(5) 0.278 Uiso 1 calc R
C3S C 0.0942(5) -0.3715(11) 0.1931(7) 0.284(9) Uani 1 d .
H3SA H 0.1125(5) -0.3204(11) 0.2098(7) 0.341 Uiso 1 calc R
H3SB H 0.0629(5) -0.3523(11) 0.1620(7) 0.341 Uiso 1 calc R
C4S C 0.0697(6) -0.3862(10) 0.2392(7) 0.283(9) Uani 1 d .
H4SA H 0.1012(6) -0.3921(10) 0.2739(7) 0.339 Uiso 1 calc R
H4SB H 0.0589(6) -0.4432(10) 0.2279(7) 0.339 Uiso 1 calc R
C1S C 0.1654(7) -0.3678(12) 0.1137(9) 0.403(16) Uani 1 d .
H1SA H 0.1807(7) -0.4107(12) 0.0845(9) 0.605 Uiso 1 calc R
H1SB H 0.1955(7) -0.3465(12) 0.1448(9) 0.605 Uiso 1 calc R
H1SC H 0.1502(7) -0.3233(12) 0.0845(9) 0.605 Uiso 1 calc R
C2S C 0.1319(7) -0.3932(12) 0.1440(7) 0.335(11) Uani 1 d .
H2SA H 0.1510(7) -0.4408(12) 0.1661(7) 0.402 Uiso 1 calc R
H2SB H 0.1066(7) -0.4171(12) 0.1075(7) 0.402 Uiso 1 calc R
N6 N 0.17156(10) 0.1900(2) -0.06723(12) 0.0299(6) Uani 1 d .
N3 N 0.41966(10) -0.0998(2) 0.38086(13) 0.0315(6) Uani 1 d .
N4 N 0.11907(10) 0.2690(2) 0.05218(12) 0.0314(6) Uani 1 d .
N2 N 0.42941(10) -0.2978(2) 0.35963(13) 0.0322(6) Uani 1 d .
N1 N 0.33138(10) -0.2084(2) 0.42565(13) 0.0325(6) Uani 1 d .
N5 N 0.15585(10) 0.0760(2) 0.04294(13) 0.0328(6) Uani 1 d .
B2 B 0.0176(2) 0.1336(3) -0.0042(2) 0.0489(11) Uani 1 d .
B1 B 0.4873(2) -0.2141(3) 0.5080(2) 0.0413(10) Uani 1 d .
H4 H 0.0298(13) 0.1912(21) -0.0294(16) 0.037(9) Uiso 1 d .
H8 H 0.5043(13) -0.2080(19) 0.4541(17) 0.040(9) Uiso 1 d .
H7 H 0.4562(13) -0.1585(20) 0.5134(16) 0.040(9) Uiso 1 d .
H3 H 0.0382(13) 0.1410(20) 0.0510(17) 0.043(9) Uiso 1 d .
H6 H 0.4577(14) -0.2716(22) 0.5008(17) 0.051(10) Uiso 1 d .
H2 H 0.0479(13) 0.0879(20) -0.0319(16) 0.043(9) Uiso 1 d .
H5 H 0.5186(15) -0.2182(21) 0.5520(19) 0.055(10) Uiso 1 d .
H1 H -0.0301(16) 0.1192(24) -0.0122(19) 0.069(12) Uiso 1 d .

loop_
_atom_type_symbol
_atom_type_description
_atom_type_scat_dispersion_real
_atom_type_scat_dispersion_imag
_atom_type_scat_source
C C 0.0033 0.0016 'International Tables Vol C Tables 4.2.6.8 and 6.1.1.4'
H H 0.0000 0.0000 'International Tables Vol C Tables 4.2.6.8 and 6.1.1.4'
B B 0.0013 0.0007 'International Tables Vol C Tables 4.2.6.8 and 6.1.1.4'
N N 0.0061 0.0033 'International Tables Vol C Tables 4.2.6.8 and 6.1.1.4'
Nb Nb -2.0727 0.6215 'International Tables Vol C Tables 4.2.6.8 and 6.1.1.4'

loop_
_geom_angle_atom_site_label_1
_geom_angle_atom_site_label_2
_geom_angle_atom_site_label_3
_geom_angle
N6 Nb2 N4 98.20(10)
N6 Nb2 N5 93.75(10)
N4 Nb2 N5 112.25(11)
N6 Nb2 C67 39.41(11)
N4 Nb2 C67 116.90(12)
N5 Nb2 C67 113.80(11)
N6 Nb2 B2 138.31(14)
N4 Nb2 B2 104.92(14)
N5 Nb2 B2 108.39(15)
C67 Nb2 B2 98.90(14)
N2 Nb1 N1 102.58(11)
N2 Nb1 N3 112.45(11)
N1 Nb1 N3 95.02(10)
N2 Nb1 C17 116.84(11)
N1 Nb1 C17 39.18(11)
N3 Nb1 C17 117.28(11)
N2 Nb1 B1 105.31(14)
N1 Nb1 B1 134.98(13)
N3 Nb1 B1 105.86(13)
C17 Nb1 B1 96.19(14)
C25 C26 C21 121.2(3)
C36 C31 C32 118.7(3)
C36 C31 N3 119.2(3)
C32 C31 N3 122.1(3)
C62 C61 C66 119.0(3)
C62 C61 N6 123.3(3)
C66 C61 N6 117.7(3)
N6 C67 C69 117.3(3)
N6 C67 C68 118.0(3)
C69 C67 C68 114.9(3)
N6 C67 Nb2 61.50(15)
C69 C67 Nb2 116.4(2)
C68 C67 Nb2 118.4(2)
C33 C32 C31 121.3(3)
C31 C36 C35 121.3(3)
C22 C21 C26 118.9(3)
C22 C21 N2 120.1(3)
C26 C21 N2 120.8(3)
N1 C17 C18 117.9(3)
N1 C17 C19 118.0(3)
C18 C17 C19 113.2(3)
N1 C17 Nb1 62.1(2)
C18 C17 Nb1 116.5(2)
C19 C17 Nb1 120.2(2)
C32 C33 C34 118.4(3)
C32 C33 C331 121.2(3)
C34 C33 C331 120.3(3)
N2 C27 C28 110.9(3)
N2 C27 C29 113.1(3)
C28 C27 C29 111.9(3)
C42 C41 C46 119.1(3)
C42 C41 N4 120.4(3)
C46 C41 N4 120.4(3)
C26 C25 C24 118.7(3)
C26 C25 C251 120.6(3)
C24 C25 C251 120.6(3)
C53 C52 C51 121.2(3)
C12 C11 N1 118.1(3)
C12 C11 C16 119.1(3)
N1 C11 C16 122.8(3)
C43 C42 C41 121.6(3)
N3 C37 C39 113.2(3)
N3 C37 C38 111.9(3)
C39 C37 C38 110.7(3)
C14 C15 C16 118.9(4)
C14 C15 C151 121.3(4)
C16 C15 C151 119.9(4)
C11 C12 C13 121.0(3)
C23 C22 C21 120.7(3)
C61 C62 C63 120.6(3)
C23 C24 C25 121.5(3)
C46 C45 C44 118.8(3)
C46 C45 C451 121.1(3)
C44 C45 C451 120.1(3)
C61 C66 C65 121.1(3)
C15 C16 C11 120.7(4)
C24 C23 C22 119.0(3)
C24 C23 C231 120.6(3)
C22 C23 C231 120.4(3)
C64 C65 C66 118.6(3)
C64 C65 C651 121.8(3)
C66 C65 C651 119.5(3)
C56 C55 C54 118.1(3)
C56 C55 C551 120.6(3)
C54 C55 C551 121.3(3)
C63 C64 C65 121.2(3)
C35 C34 C33 121.8(3)
C45 C46 C41 120.6(3)
C64 C63 C62 119.4(3)
C64 C63 C631 120.2(3)
C62 C63 C631 120.3(3)
N5 C57 C58 112.4(3)
N5 C57 C59 112.8(3)
C58 C57 C59 111.2(3)
C55 C56 C51 121.0(3)
C34 C35 C36 118.5(3)
C34 C35 C351 121.3(3)
C36 C35 C351 120.1(3)
C14 C13 C12 118.0(4)
C14 C13 C131 122.0(4)
C12 C13 C131 120.0(4)
C52 C51 C56 119.3(3)
C52 C51 N5 119.7(3)
C56 C51 N5 120.9(3)
C42 C43 C44 118.5(3)
C42 C43 C431 120.3(3)
C44 C43 C431 121.2(3)
C52 C53 C54 117.9(3)
C52 C53 C531 120.9(3)
C54 C53 C531 121.1(3)
C55 C54 C53 122.4(3)
N4 C47 C48 112.3(3)
N4 C47 C49 110.9(3)
C48 C47 C49 111.7(3)
C45 C44 C43 121.3(3)
C15 C14 C13 122.4(4)
C4S C3S C2S 151.0(23)
C3S C4S C5S 149.1(22)
C1S C2S C3S 141.5(23)
C61 N6 C67 133.6(3)
C61 N6 Nb2 147.3(2)
C67 N6 Nb2 79.1(2)
C31 N3 C37 115.7(2)
C31 N3 Nb1 117.4(2)
C37 N3 Nb1 126.4(2)
C41 N4 C47 116.3(2)
C41 N4 Nb2 121.1(2)
C47 N4 Nb2 122.3(2)
C21 N2 C27 116.9(2)
C21 N2 Nb1 116.9(2)
C27 N2 Nb1 125.1(2)
C11 N1 C17 132.2(3)
C11 N1 Nb1 148.6(2)
C17 N1 Nb1 78.8(2)
C51 N5 C57 113.0(2)
C51 N5 Nb2 119.9(2)
C57 N5 Nb2 126.6(2)

loop_
_geom_bond_atom_site_label_1
_geom_bond_atom_site_label_2
_geom_bond_distance
Nb2 N6 1.952(2)
Nb2 N4 1.971(3)
Nb2 N5 1.978(3)
Nb2 C67 2.181(3)
Nb2 B2 2.331(4)
Nb1 N2 1.965(3)
Nb1 N1 1.967(3)
Nb1 N3 1.970(3)
Nb1 C17 2.184(3)
Nb1 B1 2.332(4)
C26 C25 1.375(5)
C26 C21 1.396(5)
C31 C36 1.388(4)
C31 C32 1.391(4)
C31 N3 1.438(4)
C61 C62 1.387(4)
C61 C66 1.391(4)
C61 N6 1.394(4)
C67 N6 1.410(4)
C67 C69 1.509(5)
C67 C68 1.509(5)
C32 C33 1.384(4)
C36 C35 1.384(5)
C21 C22 1.390(4)
C21 N2 1.444(4)
C17 N1 1.406(4)
C17 C18 1.513(5)
C17 C19 1.517(5)
C33 C34 1.385(5)
C33 C331 1.514(5)
C27 N2 1.491(4)
C27 C28 1.516(5)
C27 C29 1.527(5)
C41 C42 1.392(4)
C41 C46 1.391(4)
C41 N4 1.443(4)
C25 C24 1.393(5)
C25 C251 1.505(5)
C52 C53 1.380(4)
C52 C51 1.385(4)
C11 C12 1.387(5)
C11 N1 1.393(4)
C11 C16 1.396(5)
C42 C43 1.374(5)
C37 N3 1.490(4)
C37 C39 1.517(5)
C37 C38 1.515(5)
C15 C14 1.371(6)
C15 C16 1.387(5)
C15 C151 1.526(6)
C12 C13 1.395(5)
C22 C23 1.389(5)
C62 C63 1.390(5)
C24 C23 1.380(5)
C45 C46 1.387(5)
C45 C44 1.396(5)
C45 C451 1.515(5)
C66 C65 1.393(4)
C23 C231 1.512(5)
C65 C64 1.384(5)
C65 C651 1.511(5)
C55 C56 1.383(5)
C55 C54 1.381(5)
C55 C551 1.515(5)
C64 C63 1.384(5)
C34 C35 1.385(5)
C63 C631 1.510(5)
C57 N5 1.500(4)
C57 C58 1.520(5)
C57 C59 1.521(5)
C56 C51 1.385(4)
C49 C47 1.530(5)
C35 C351 1.498(5)
C13 C14 1.390(6)
C13 C131 1.504(6)
C51 N5 1.443(4)
C43 C44 1.395(5)
C43 C431 1.509(5)
C53 C54 1.391(5)
C53 C531 1.502(5)
C48 C47 1.517(5)
C47 N4 1.478(4)
C5S C4S 1.387(13)
C3S C4S 1.110(13)
C3S C2S 1.377(14)
C1S C2S 1.089(14)

loop_
_geom_torsion_atom_site_label_1
_geom_torsion_atom_site_label_2
_geom_torsion_atom_site_label_3
_geom_torsion_atom_site_label_4
_geom_torsion
N6 Nb2 C67 N6 0.0
N4 Nb2 C67 N6 68.6(2)
N5 Nb2 C67 N6 -64.9(2)
B2 Nb2 C67 N6 -179.6(2)
N6 Nb2 C67 C69 108.3(3)
N4 Nb2 C67 C69 176.8(2)
N5 Nb2 C67 C69 43.4(3)
B2 Nb2 C67 C69 -71.4(3)
N6 Nb2 C67 C68 -108.3(3)
N4 Nb2 C67 C68 -39.8(3)
N5 Nb2 C67 C68 -173.2(2)
B2 Nb2 C67 C68 72.1(3)
C36 C31 C32 C33 0.1(5)
N3 C31 C32 C33 178.3(3)
C32 C31 C36 C35 0.1(5)
N3 C31 C36 C35 -178.2(3)
C25 C26 C21 C22 -0.5(5)
C25 C26 C21 N2 174.5(3)
N2 Nb1 C17 N1 -76.4(2)
N1 Nb1 C17 N1 0.0
N3 Nb1 C17 N1 61.5(2)
B1 Nb1 C17 N1 172.9(2)
N2 Nb1 C17 C18 174.5(2)
N1 Nb1 C17 C18 -109.1(3)
N3 Nb1 C17 C18 -47.6(3)
B1 Nb1 C17 C18 63.8(3)
N2 Nb1 C17 C19 31.5(3)
N1 Nb1 C17 C19 107.9(3)
N3 Nb1 C17 C19 169.4(2)
B1 Nb1 C17 C19 -79.2(3)
C31 C32 C33 C34 0.1(5)
C31 C32 C33 C331 179.5(3)
C21 C26 C25 C24 0.7(5)
C21 C26 C25 C251 -177.0(3)
C46 C41 C42 C43 -0.5(5)
N4 C41 C42 C43 177.0(3)
N1 C11 C12 C13 -179.4(3)
C16 C11 C12 C13 -0.2(5)
C26 C21 C22 C23 0.0(5)
N2 C21 C22 C23 -175.1(3)
C66 C61 C62 C63 -0.5(5)
N6 C61 C62 C63 179.1(3)
C26 C25 C24 C23 -0.4(5)
C251 C25 C24 C23 177.3(3)
C62 C61 C66 C65 2.4(5)
N6 C61 C66 C65 -177.3(3)
C14 C15 C16 C11 -1.0(6)
C151 C15 C16 C11 179.6(4)
C12 C11 C16 C15 0.7(5)
N1 C11 C16 C15 179.8(3)
C25 C24 C23 C22 -0.1(5)
C25 C24 C23 C231 -178.2(3)
C21 C22 C23 C24 0.3(5)
C21 C22 C23 C231 178.4(3)
C61 C66 C65 C64 -2.2(5)
C61 C66 C65 C651 176.8(3)
C66 C65 C64 C63 0.3(5)
C651 C65 C64 C63 -178.8(3)
C32 C33 C34 C35 -0.5(5)
C331 C33 C34 C35 -179.9(3)
C44 C45 C46 C41 -0.6(5)
C451 C45 C46 C41 178.3(3)
C42 C41 C46 C45 0.8(5)
N4 C41 C46 C45 -176.7(3)
C65 C64 C63 C62 1.5(5)
C65 C64 C63 C631 -178.8(3)
C61 C62 C63 C64 -1.4(5)
C61 C62 C63 C631 178.9(3)
C54 C55 C56 C51 1.1(5)
C551 C55 C56 C51 -178.5(4)
C33 C34 C35 C36 0.6(5)
C33 C34 C35 C351 -179.2(3)
C31 C36 C35 C34 -0.4(5)
C31 C36 C35 C351 179.4(3)
C11 C12 C13 C14 0.0(6)
C11 C12 C13 C131 179.5(4)
C53 C52 C51 C56 1.1(5)
C53 C52 C51 N5 -177.7(3)
C55 C56 C51 C52 -1.3(5)
C55 C56 C51 N5 177.6(3)
C41 C42 C43 C44 -0.1(5)
C41 C42 C43 C431 -177.9(3)
C51 C52 C53 C54 -0.8(5)
C51 C52 C53 C531 176.3(3)
C56 C55 C54 C53 -0.8(6)
C551 C55 C54 C53 178.8(4)
C52 C53 C54 C55 0.6(5)
C531 C53 C54 C55 -176.5(4)
C46 C45 C44 C43 0.0(5)
C451 C45 C44 C43 -178.9(3)
C42 C43 C44 C45 0.3(5)
C431 C43 C44 C45 178.2(3)
C16 C15 C14 C13 0.8(6)
C151 C15 C14 C13 -179.8(4)
C12 C13 C14 C15 -0.3(6)
C131 C13 C14 C15 -179.8(4)
C2S C3S C4S C5S -166.7(24)
C4S C3S C2S C1S -145.0(39)
C62 C61 N6 C67 -3.1(5)
C66 C61 N6 C67 176.6(3)
C62 C61 N6 Nb2 176.2(3)
C66 C61 N6 Nb2 -4.1(6)
C69 C67 N6 C61 72.8(5)
C68 C67 N6 C61 -71.5(4)
Nb2 C67 N6 C61 179.6(4)
C69 C67 N6 Nb2 -106.8(3)
C68 C67 N6 Nb2 108.9(3)
Nb2 C67 N6 Nb2 0.0
N4 Nb2 N6 C61 57.5(4)
N5 Nb2 N6 C61 -55.6(4)
C67 Nb2 N6 C61 -179.5(5)
B2 Nb2 N6 C61 -178.9(4)
N4 Nb2 N6 C67 -123.0(2)
N5 Nb2 N6 C67 123.9(2)
C67 Nb2 N6 C67 0.0
B2 Nb2 N6 C67 0.6(3)
C36 C31 N3 C37 -92.7(3)
C32 C31 N3 C37 89.1(3)
C36 C31 N3 Nb1 94.4(3)
C32 C31 N3 Nb1 -83.8(3)
C39 C37 N3 C31 49.7(4)
C38 C37 N3 C31 -76.2(4)
C39 C37 N3 Nb1 -138.1(3)
C38 C37 N3 Nb1 96.0(3)
N2 Nb1 N3 C31 -38.9(2)
N1 Nb1 N3 C31 -144.8(2)
C17 Nb1 N3 C31 -178.7(2)
B1 Nb1 N3 C31 75.5(2)
N2 Nb1 N3 C37 149.0(2)
N1 Nb1 N3 C37 43.2(3)
C17 Nb1 N3 C37 9.3(3)
B1 Nb1 N3 C37 -96.5(3)
C42 C41 N4 C47 87.2(3)
C46 C41 N4 C47 -95.3(3)
C42 C41 N4 Nb2 -98.5(3)
C46 C41 N4 Nb2 79.0(3)
C48 C47 N4 C41 59.9(4)
C49 C47 N4 C41 -65.8(4)
C48 C47 N4 Nb2 -114.3(3)
C49 C47 N4 Nb2 119.9(3)
N6 Nb2 N4 C41 42.4(2)
N5 Nb2 N4 C41 139.9(2)
C67 Nb2 N4 C41 5.7(3)
B2 Nb2 N4 C41 -102.6(2)
N6 Nb2 N4 C47 -143.7(2)
N5 Nb2 N4 C47 -46.2(2)
C67 Nb2 N4 C47 179.7(2)
B2 Nb2 N4 C47 71.3(3)
C22 C21 N2 C27 -97.5(3)
C26 C21 N2 C27 87.6(4)
C22 C21 N2 Nb1 94.0(3)
C26 C21 N2 Nb1 -80.9(3)
C28 C27 N2 C21 65.1(4)
C29 C27 N2 C21 -61.6(4)
C28 C27 N2 Nb1 -127.5(3)
C29 C27 N2 Nb1 105.8(3)
N1 Nb1 N2 C21 -47.2(2)
N3 Nb1 N2 C21 -148.1(2)
C17 Nb1 N2 C21 -8.2(3)
B1 Nb1 N2 C21 97.1(2)
N1 Nb1 N2 C27 145.4(2)
N3 Nb1 N2 C27 44.5(3)
C17 Nb1 N2 C27 -175.7(2)
B1 Nb1 N2 C27 -70.4(3)
C12 C11 N1 C17 -178.5(3)
C16 C11 N1 C17 2.4(5)
C12 C11 N1 Nb1 -10.2(6)
C16 C11 N1 Nb1 170.7(3)
C18 C17 N1 C11 -79.3(4)
C19 C17 N1 C11 62.6(5)
Nb1 C17 N1 C11 173.8(4)
C18 C17 N1 Nb1 106.9(3)
C19 C17 N1 Nb1 -111.2(3)
Nb1 C17 N1 Nb1 0.0
N2 Nb1 N1 C11 -53.9(4)
N3 Nb1 N1 C11 60.5(4)
C17 Nb1 N1 C11 -171.2(5)
B1 Nb1 N1 C11 178.9(4)
N2 Nb1 N1 C17 117.3(2)
N3 Nb1 N1 C17 -128.4(2)
C17 Nb1 N1 C17 0.0
B1 Nb1 N1 C17 -10.0(3)
C52 C51 N5 C57 88.7(4)
C56 C51 N5 C57 -90.2(3)
C52 C51 N5 Nb2 -98.8(3)
C56 C51 N5 Nb2 82.3(3)
C58 C57 N5 C51 69.5(4)
C59 C57 N5 C51 -57.2(4)
C58 C57 N5 Nb2 -102.3(3)
C59 C57 N5 Nb2 131.0(3)
N6 Nb2 N5 C51 156.9(2)
N4 Nb2 N5 C51 56.5(2)
C67 Nb2 N5 C51 -167.9(2)
B2 Nb2 N5 C51 -58.9(3)
N6 Nb2 N5 C57 -31.7(3)
N4 Nb2 N5 C57 -132.2(2)
C67 Nb2 N5 C57 3.5(3)
B2 Nb2 N5 C57 112.4(3)
